data_9016724
loop_
_publ_author_name
'McDonald, A. M.'
'Chao, G. Y.'

_publ_section_title
;
 Rogermitchellite, Na12(Sr,Na)24Ba4Zr26Si78(B,Si)12O246(OH)24&#x00B7;18H2O,
 a new mineral species from Mont Saint-Hilaire, Quebec:
 Description, structure determination and relationship with HFSE-bearing cyclosilicates
;
_journal_name_full 'The Canadian Mineralogist'
_journal_page_first 267
_journal_page_last 278
_journal_paper_doi 10.3749/canmin.48.2.267
_journal_volume 48
_journal_year 2010
_chemical_compound_source 'Mont Saint-Hilaire, Quebec, Canada'
_chemical_formula_sum 'B4.5 Ba2 H31.44 Na7.2 O144.72 Si40.5 Sr10.8 Zr13'
_chemical_name_mineral Rogermitchellite
_space_group_IT_number 165
_symmetry_space_group_name_Hall '-P 3 2"c'
_symmetry_space_group_name_H-M 'P -3 c 1'
_cell_angle_alpha 90
_cell_angle_beta 90
_cell_angle_gamma 120
_cell_formula_units_Z 2
_cell_length_a 26.509
_cell_length_b 26.509
_cell_length_c 9.975
_cell_volume 6070.581
_database_code_amcsd 0006329
_exptl_crystal_density_diffrn 3.340
_cod_original_formula_sum 'Na7.2 Sr10.8 Ba2 Zr13 Si40.5 B4.5 O144.72 H31.44'
_cod_database_code 9016724

loop_
_space_group_symop_operation_xyz
x,y,z
-y,-x,1/2+z
y,-x+y,-z
-x,-x+y,1/2-z
-x+y,-x,z
-x+y,y,1/2+z
-x,-y,-z
y,x,1/2-z
-y,x-y,z
x,x-y,1/2+z
x-y,x,-z
x-y,-y,1/2-z

loop_
_atom_site_aniso_label
_atom_site_aniso_U_11
_atom_site_aniso_U_22
_atom_site_aniso_U_33
_atom_site_aniso_U_12
_atom_site_aniso_U_13
_atom_site_aniso_U_23
Na1_1 0.04600 0.04800 0.08800 0.02600 -0.01600 -0.01600
Sr1 0.01400 0.01700 0.01700 0.00600 0.00000 -0.00200
Na1_2 0.01400 0.01700 0.01700 0.00600 0.00000 -0.00200
Sr2 0.01500 0.01500 0.01800 0.00800 0.00300 0.00300
Na2 0.01500 0.01500 0.01800 0.00800 0.00300 0.00300
Ba 0.01580 0.01580 0.02700 0.00790 0.00000 0.00000
Zr1 0.00880 0.01300 0.00870 0.00500 0.00050 0.00000
Zr2 0.01200 0.01200 0.00870 0.00600 0.00200 0.00010
Zr3 0.01000 0.01000 0.00100 0.00520 0.00000 0.00000
Si1_1 0.00600 0.00400 0.01600 -0.00100 0.00000 0.00000
Si2_1 0.00900 0.00200 0.01100 0.00500 0.00000 0.00000
Si3 0.00900 0.00800 0.01000 0.00500 0.00000 0.00000
Si4 0.01000 0.01400 0.01000 0.00600 0.00100 -0.00100
Si5 0.00800 0.00900 0.01200 0.00400 -0.00100 0.00100
Si6 0.01600 0.01300 0.01400 0.00600 -0.00100 -0.00300
Si7 0.01100 0.01400 0.00400 0.00500 -0.00100 0.00000
B1 0.03000 0.15000 0.07000 0.08000 0.02000 0.08000
Si1_2 0.03000 0.15000 0.07000 0.08000 0.02000 0.08000
B2 0.02000 0.02000 0.07000 0.00000 -0.11000 0.07000
Si2_2 0.02000 0.02000 0.07000 0.00000 -0.11000 0.07000
O1 0.02200 0.00800 0.00000 0.00800 -0.01100 -0.00900
O2 0.01400 0.01500 0.00700 0.00400 0.00600 0.00200
O3 0.00200 0.00000 0.02200 -0.01000 0.00400 0.00200
O4 0.01200 0.00500 0.03100 -0.00200 -0.00100 -0.00900
O5 0.01300 0.01000 0.00600 0.00600 -0.00200 -0.00100
O6 0.01500 0.00400 0.02500 0.00300 0.00900 0.00300
O7 0.01600 0.00600 0.01600 0.00800 0.00700 0.00000
O8 0.01800 0.00700 0.02200 0.01000 0.00100 0.00200
O9 0.02100 0.00600 0.00900 0.00800 0.00500 0.00000
O11 0.01700 0.01200 0.01200 0.00600 -0.00100 -0.00200
O12 0.02300 0.02200 0.01400 0.01000 0.00300 0.00600
O13 0.01100 0.00300 0.02300 0.00600 0.00100 -0.00300
O14 0.01000 0.01000 0.00900 0.00100 -0.00900 0.00100
O15 0.01900 0.02200 0.00500 0.01100 0.00000 -0.00300
O17 0.01200 0.01300 0.01500 0.00800 0.00100 0.00300
O18 0.01300 0.01000 0.03000 0.00600 0.00300 0.00100
O19 0.01400 0.00600 0.01200 0.00600 -0.00900 0.00500
O20 0.01900 0.02800 0.01700 0.01200 -0.01400 -0.01800
O22 0.02400 0.02800 0.01300 0.01600 0.00300 0.01700
O-H23 0.04200 0.02000 0.02000 0.01900 -0.00300 0.01600
O-H24 0.00300 0.04000 0.03000 0.00100 0.00300 0.00200
Wat25 0.08000 0.06000 0.07000 0.04000 -0.01000 -0.01000

loop_
_atom_site_label
_atom_site_fract_x
_atom_site_fract_y
_atom_site_fract_z
_atom_site_occupancy
_atom_site_U_iso_or_equiv
_atom_site_type_symbol
_atom_site_attached_hydrogens
Na1_1 0.91840 0.83700 0.49900 1.00000 0.05900 Na 0
Sr1 0.67649 0.58170 0.50050 0.91000 0.01700 Sr 0
Na1_2 0.67649 0.58170 0.50050 0.09000 0.01700 Na 0
Sr2 0.90510 0.58160 0.49970 0.89000 0.01600 Sr 0
Na2 0.90510 0.58160 0.49970 0.11000 0.01600 Na 0
Ba 0.66667 0.33333 0.50000 1.00000 0.01960 Ba 0
Zr1 0.83860 0.41930 0.50000 1.00000 0.01050 Zr 0
Zr2 0.83890 0.67753 0.49990 1.00000 0.01090 Zr 0
Zr3 0.00000 0.00000 0.50000 1.00000 0.00730 Zr 0
Si1_1 0.93550 0.67690 0.25010 1.00000 0.01000 Si 0
Si2_1 0.68020 0.44700 0.25010 1.00000 0.00700 Si 0
Si3 0.80860 0.48920 0.24980 1.00000 0.00900 Si 0
Si4 0.93540 0.41920 0.25000 1.00000 0.01100 Si 0
Si5 0.76700 0.57640 0.25020 1.00000 0.01000 Si 0
Si6 0.93410 0.77160 0.74960 1.00000 0.01400 Si 0
Si7 0.00000 0.90420 0.75000 1.00000 0.01000 Si 0
B1 0.00000 0.61480 0.25000 0.78000 0.07000 B 0
Si1_2 0.00000 0.61480 0.25000 0.22000 0.07000 Si 0
B2 0.00000 0.64430 0.75000 0.72000 0.05000 B 0
Si2_2 0.00000 0.64430 0.75000 0.28000 0.05000 Si 0
O1 0.77270 0.35610 0.38400 1.00000 0.01000 O 0
O2 0.90250 0.41560 0.38700 1.00000 0.01400 O 0
O3 0.70300 0.51830 0.25000 1.00000 0.01300 O 0
O4 0.77230 0.61200 0.38400 1.00000 0.01900 O 0
O5 0.00000 0.52220 0.75000 1.00000 0.00900 O 0
O6 0.84030 0.61240 0.61700 1.00000 0.01600 O 0
O7 0.90100 0.67290 0.38600 1.00000 0.01200 O 0
O8 0.94680 0.58270 0.75100 1.00000 0.01400 O 0
O9 0.83990 0.48390 0.11900 1.00000 0.01100 O 0
O10 0.73840 0.44090 0.25100 1.00000 0.01000 O 0
O11 0.84030 0.48420 0.38000 1.00000 0.01400 O 0
O12 0.99970 0.93530 0.61600 1.00000 0.02000 O 0
O13 0.81490 0.55370 0.24900 1.00000 0.01100 O 0
O14 0.64340 0.41620 0.11700 1.00000 0.01100 O 0
O15 0.90260 0.48740 0.61200 1.00000 0.01500 O 0
O16 0.00000 0.73590 0.25000 1.00000 0.01400 O 0
O17 0.94580 0.62040 0.25000 1.00000 0.01200 O 0
O18 0.00000 0.77980 0.75000 1.00000 0.01700 O 0
O19 0.90070 0.67270 0.11400 1.00000 0.01000 O 0
O20 0.90160 0.74110 0.61500 1.00000 0.02100 O 0
O21 0.94260 0.83800 0.75100 1.00000 0.02200 O 0
O22 0.83920 0.74100 0.38400 1.00000 0.02000 O 0
O-H23 0.99950 0.58480 0.37700 1.00000 0.02800 O 1
O-H24 0.00000 0.67280 0.61700 1.00000 0.02900 O 1
Wat25 0.99990 0.83320 0.41100 1.00000 0.06700 O 2
Wat26 0.00000 0.50000 0.50000 0.40000 0.10000 O 2
Wat27 0.99900 0.75800 0.96100 0.42000 0.10000 O 2

loop_
_cod_changelog_entry_id
_cod_changelog_entry_author
_cod_changelog_entry_date
_cod_changelog_entry_text
1
;cod-tools version 3.8.0
Id: cif_guess_AMCSD_atom_types 9574 2023-05-10 09:00:05Z saulius
;
2023-05-10T18:57:18+03:00
;Derived atom types and hydrogen counts
from atom names that follow the AMCSD naming convention
(Wat == water, O-H == hydroxyl).
;
2
;cod-tools version 3.10.1
Id: cif_fix_AMCSD_atom_labels 10224 2024-08-07 11:09:31Z saulius
;
2024-08-07T19:40:19+03:00
;Changed the following '_atom_site_label' values:
the first duplicated label 'Na1'  converted to 'Na1_1'
duplicated label 'Na1' at index 2 converted to 'Na1_2'
the first duplicated label 'Si1'  converted to 'Si1_1'
duplicated label 'Si1' at index 17 converted to 'Si1_2'
the first duplicated label 'Si2'  converted to 'Si2_1'
duplicated label 'Si2' at index 19 converted to 'Si2_2'
;

loop_
_cod_related_entry_id
_cod_related_entry_database
_cod_related_entry_code
1 AMCSD 0006329
